data_2241600
loop_
_publ_author_name
'Setifi, Fatima'
'Knaust, Jacqueline M.'
'Setifi, Zouaoui'
'Touzani, Rachid'

_publ_section_title
;
 Bis{bis(azido-\k<i>N</i>)bis[bis(pyridin-2-yl-\k<i>N</i>)amine]cobalt(III)}
 sulfate dihydrate
;
_journal_coeditor_code ZL2656
_journal_issue 4
_journal_name_full 'Acta Crystallographica Section E'
_journal_page_first 470
_journal_page_last 476
_journal_paper_doi 10.1107/S2056989016003662
_journal_volume 72
_journal_year 2016
_chemical_formula_iupac '[Co (N3)2 (C10 H9 N3)2]2 S O4, 2H2 O1'
_chemical_formula_moiety '2(C20 H18 Co N12 +), O4 S 2-, 2(H2 O1)'
_chemical_formula_sum 'C40 H40 Co2 N24 O6 S'
_chemical_formula_weight 1102.88
_chemical_name_systematic
;
Bis{bis(azido-\k<i>N</i>)bis[bis(pyridin-2-yl-\k<i>N</i>)amine]cobalt(III)}
sulfate dihydrate
;
_space_group_crystal_system monoclinic
_space_group_IT_number 15
_space_group_name_Hall '-C 2yc'
_space_group_name_H-M_alt 'C 1 2/c 1'
_symmetry_space_group_name_Hall '-C 2yc'
_symmetry_space_group_name_H-M 'C 1 2/c 1'
_atom_sites_solution_hydrogens mixed
_cell_angle_alpha 90
_cell_angle_beta 90.7530(10)
_cell_angle_gamma 90
_cell_formula_units_Z 4
_cell_length_a 19.9014(4)
_cell_length_b 8.7044(2)
_cell_length_c 27.1181(5)
_cell_measurement_reflns_used 7924
_cell_measurement_temperature 293(2)
_cell_measurement_theta_max 24.60
_cell_measurement_theta_min 2.52
_cell_volume 4697.26(17)
_computing_cell_refinement
;
SAINT (Bruker, 2009)
;
_computing_data_collection
;
APEX2 (Bruker, 2009)
;
_computing_data_reduction
;
SAINT (Bruker, 2009)
;
_computing_molecular_graphics
;
XSEED (Barbour, 2001)
;
_computing_publication_material
;
XSEED (Barbour, 2001)
;
_computing_structure_refinement
;
SHELXL2014 (Sheldrick, 2015)
;
_computing_structure_solution
;
SHELXS97 (Sheldrick, 2008)
;
_diffrn_ambient_temperature 293(2)
_diffrn_measured_fraction_theta_full 1.000
_diffrn_measured_fraction_theta_max 0.998
_diffrn_measurement_device_type 'Bruker APEXII CCD'
_diffrn_measurement_method '\f and \w scans'
_diffrn_radiation_monochromator graphite
_diffrn_radiation_source 'sealed tube'
_diffrn_radiation_type MoK\a
_diffrn_radiation_wavelength 0.71073
_diffrn_reflns_av_R_equivalents 0.0963
_diffrn_reflns_limit_h_max 28
_diffrn_reflns_limit_h_min -28
_diffrn_reflns_limit_k_max 12
_diffrn_reflns_limit_k_min -12
_diffrn_reflns_limit_l_max 38
_diffrn_reflns_limit_l_min -38
_diffrn_reflns_number 50250
_diffrn_reflns_theta_full 25.242
_diffrn_reflns_theta_max 30.075
_diffrn_reflns_theta_min 2.523
_exptl_absorpt_coefficient_mu 0.826
_exptl_absorpt_correction_T_max 0.875
_exptl_absorpt_correction_T_min 0.808
_exptl_absorpt_correction_type multi-scan
_exptl_absorpt_process_details
;
(SADABS; Bruker, 2009)
;
_exptl_crystal_colour red
_exptl_crystal_density_diffrn 1.560
_exptl_crystal_description block
_exptl_crystal_F_000 2264
_exptl_crystal_size_max 0.26
_exptl_crystal_size_mid 0.17
_exptl_crystal_size_min 0.09
_refine_diff_density_max 0.491
_refine_diff_density_min -0.524
_refine_ls_extinction_method none
_refine_ls_goodness_of_fit_ref 0.901
_refine_ls_hydrogen_treatment constr
_refine_ls_matrix_type full
_refine_ls_number_parameters 331
_refine_ls_number_reflns 6893
_refine_ls_number_restraints 0
_refine_ls_restrained_S_all 0.901
_refine_ls_R_factor_all 0.0989
_refine_ls_R_factor_gt 0.0431
_refine_ls_shift/su_max 0.001
_refine_ls_shift/su_mean 0.000
_refine_ls_structure_factor_coef Fsqd
_refine_ls_weighting_details 'w=1/[\s^2^(Fo^2^)+(0.0412P)^2^] where P=(Fo^2^+2Fc^2^)/3'
_refine_ls_weighting_scheme calc
_refine_ls_wR_factor_gt 0.0818
_refine_ls_wR_factor_ref 0.0939
_reflns_number_gt 3940
_reflns_number_total 6893
_reflns_threshold_expression 'I > 2\s(I)'
_cod_data_source_file zl2656sup1.cif
_cod_data_source_block I
_cod_original_cell_volume 4697.25(17)
_cod_database_code 2241600
_shelx_space_group_comment
;
The symmetry employed for this shelxl refinement is uniquely defined
by the following loop, which should always be used as a source of
symmetry information in preference to the above space-group names.
They are only intended as comments.
;
_shelxl_version_number 2.014

loop_
_space_group_symop_operation_xyz
'x, y, z'
'-x, y, -z+1/2'
'x+1/2, y+1/2, z'
'-x+1/2, y+1/2, -z+1/2'
'-x, -y, -z'
'x, -y, z-1/2'
'-x+1/2, -y+1/2, -z'
'x+1/2, -y+1/2, z-1/2'

loop_
_atom_site_type_symbol
_atom_site_label
_atom_site_fract_x
_atom_site_fract_y
_atom_site_fract_z
_atom_site_U_iso_or_equiv
_atom_site_adp_type
_atom_site_calc_flag
_atom_site_occupancy
Co Co1 0.62803(2) 0.08164(3) 0.07843(2) 0.02579(9) Uani d 1
S S1 0.5000 0.58900(9) 0.2500 0.0362(2) Uani d 1
O O1 0.55892(9) 0.4950(2) 0.24043(8) 0.0631(6) Uani d 1
O O2 0.48452(10) 0.6853(3) 0.20752(7) 0.0753(7) Uani d 1
O O3 0.86029(11) 0.2512(3) 0.15996(8) 0.0925(8) Uani d 1
H H3A 0.8961 0.2070 0.1708 0.139 Uiso d 1
H H3B 0.8603 0.2324 0.1289 0.139 Uiso d 1
N N1 0.60151(9) -0.13172(19) 0.06724(7) 0.0277(4) Uani d 1
N N2 0.57170(9) -0.1581(2) 0.15044(7) 0.0316(4) Uani d 1
H H2N 0.5366 -0.1727 0.1680 0.038 Uiso calc 1
N N3 0.66233(8) 0.01273(19) 0.14314(6) 0.0263(4) Uani d 1
N N4 0.53936(9) 0.13277(19) 0.10540(7) 0.0282(4) Uani d 1
N N5 0.58666(9) 0.30108(19) 0.16366(7) 0.0323(4) Uani d 1
H H5N 0.5886 0.3159 0.1950 0.039 Uiso calc 1
N N6 0.65632(8) 0.29126(18) 0.09387(7) 0.0274(4) Uani d 1
N N7 0.71278(10) 0.0457(2) 0.04634(7) 0.0374(5) Uani d 1
N N8 0.75070(10) -0.0551(2) 0.05942(8) 0.0404(5) Uani d 1
N N9 0.78932(12) -0.1472(3) 0.06960(11) 0.0730(9) Uani d 1
N N10 0.58775(10) 0.1370(2) 0.01490(8) 0.0420(5) Uani d 1
N N11 0.61222(10) 0.2161(2) -0.01536(8) 0.0369(5) Uani d 1
N N12 0.63226(14) 0.2907(3) -0.04682(10) 0.0783(9) Uani d 1
C C1 0.60855(11) -0.1984(3) 0.02241(9) 0.0356(6) Uani d 1
H H1 0.6312 -0.1445 -0.0019 0.043 Uiso calc 1
C C2 0.58399(12) -0.3408(3) 0.01124(9) 0.0394(6) Uani d 1
H H2 0.5908 -0.3845 -0.0196 0.047 Uiso calc 1
C C3 0.54857(12) -0.4186(3) 0.04718(10) 0.0418(6) Uani d 1
H H3 0.5298 -0.5141 0.0402 0.050 Uiso calc 1
C C4 0.54117(11) -0.3552(3) 0.09263(9) 0.0354(5) Uani d 1
H H4 0.5165 -0.4054 0.1166 0.042 Uiso calc 1
C C5 0.57136(10) -0.2132(2) 0.10264(8) 0.0276(5) Uani d 1
C C6 0.62535(11) -0.0810(2) 0.17145(8) 0.0292(5) Uani d 1
C C7 0.64101(14) -0.1050(3) 0.22072(9) 0.0443(6) Uani d 1
H H7 0.6126 -0.1632 0.2403 0.053 Uiso calc 1
C C8 0.69828(15) -0.0430(3) 0.24052(10) 0.0560(8) Uani d 1
H H8 0.7092 -0.0582 0.2736 0.067 Uiso calc 1
C C9 0.74015(13) 0.0436(3) 0.21047(10) 0.0492(7) Uani d 1
H H9 0.7806 0.0827 0.2226 0.059 Uiso calc 1
C C10 0.72045(11) 0.0694(2) 0.16294(9) 0.0357(5) Uani d 1
H H10 0.7480 0.1287 0.1430 0.043 Uiso calc 1
C C11 0.48315(11) 0.0676(2) 0.08557(9) 0.0364(5) Uani d 1
H H11 0.4870 0.0131 0.0562 0.044 Uiso calc 1
C C12 0.42166(12) 0.0780(3) 0.10643(11) 0.0476(7) Uani d 1
H H12 0.3844 0.0307 0.0920 0.057 Uiso calc 1
C C13 0.41593(13) 0.1606(3) 0.14953(11) 0.0590(8) Uani d 1
H H13 0.3748 0.1660 0.1653 0.071 Uiso calc 1
C C14 0.47057(12) 0.2342(3) 0.16911(10) 0.0494(7) Uani d 1
H H14 0.4669 0.2927 0.1976 0.059 Uiso calc 1
C C15 0.53216(11) 0.2201(2) 0.14548(9) 0.0323(5) Uani d 1
C C16 0.63826(10) 0.3604(2) 0.13612(8) 0.0277(5) Uani d 1
C C17 0.67037(11) 0.4937(2) 0.15335(9) 0.0343(5) Uani d 1
H H17 0.6599 0.5344 0.1840 0.041 Uiso calc 1
C C18 0.71738(11) 0.5632(2) 0.12447(10) 0.0382(6) Uani d 1
H H18 0.7391 0.6519 0.1352 0.046 Uiso calc 1
C C19 0.73217(11) 0.5000(3) 0.07916(9) 0.0378(6) Uani d 1
H H19 0.7620 0.5487 0.0582 0.045 Uiso calc 1
C C20 0.70238(11) 0.3651(2) 0.06560(9) 0.0331(5) Uani d 1
H H20 0.7140 0.3213 0.0356 0.040 Uiso calc 1

loop_
_atom_site_aniso_label
_atom_site_aniso_U_11
_atom_site_aniso_U_22
_atom_site_aniso_U_33
_atom_site_aniso_U_12
_atom_site_aniso_U_13
_atom_site_aniso_U_23
Co1 0.02576(15) 0.02659(15) 0.02507(17) -0.00383(12) 0.00259(12) 0.00118(13)
S1 0.0488(5) 0.0334(4) 0.0268(5) 0.000 0.0147(4) 0.000
O1 0.0534(12) 0.0569(11) 0.0795(16) 0.0011(9) 0.0266(11) -0.0322(11)
O2 0.0638(13) 0.1057(17) 0.0562(14) -0.0388(12) -0.0109(11) 0.0498(12)
O3 0.0682(15) 0.146(2) 0.0629(16) -0.0251(15) 0.0010(13) 0.0020(15)
N1 0.0285(9) 0.0291(9) 0.0254(11) -0.0028(8) 0.0012(8) -0.0009(8)
N2 0.0323(10) 0.0350(10) 0.0276(11) -0.0087(8) 0.0047(8) 0.0016(8)
N3 0.0266(9) 0.0248(9) 0.0276(11) -0.0034(7) 0.0005(8) -0.0003(8)
N4 0.0270(10) 0.0284(9) 0.0291(11) -0.0031(8) -0.0007(8) 0.0026(8)
N5 0.0343(10) 0.0355(10) 0.0272(11) -0.0066(8) 0.0077(9) -0.0044(8)
N6 0.0267(9) 0.0274(9) 0.0281(11) -0.0018(7) 0.0037(8) 0.0028(8)
N7 0.0351(11) 0.0390(11) 0.0384(13) -0.0021(9) 0.0121(10) -0.0002(9)
N8 0.0339(11) 0.0355(11) 0.0522(14) -0.0056(10) 0.0186(10) -0.0002(10)
N9 0.0521(15) 0.0533(14) 0.114(2) 0.0157(13) 0.0311(16) 0.0267(15)
N10 0.0423(12) 0.0517(12) 0.0319(12) -0.0151(10) -0.0032(10) 0.0126(10)
N11 0.0403(11) 0.0410(11) 0.0293(12) -0.0046(9) -0.0040(10) -0.0013(10)
N12 0.0860(19) 0.102(2) 0.0463(16) -0.0462(17) -0.0125(14) 0.0355(15)
C1 0.0356(13) 0.0394(13) 0.0319(14) -0.0042(10) 0.0025(11) -0.0033(11)
C2 0.0410(14) 0.0396(13) 0.0376(15) -0.0036(11) -0.0032(12) -0.0133(11)
C3 0.0437(14) 0.0332(12) 0.0483(17) -0.0081(11) -0.0124(12) -0.0067(12)
C4 0.0349(13) 0.0337(12) 0.0376(15) -0.0071(10) -0.0034(11) 0.0039(11)
C5 0.0264(11) 0.0271(11) 0.0291(13) -0.0016(9) -0.0019(10) 0.0010(9)
C6 0.0325(12) 0.0269(10) 0.0283(13) -0.0008(10) -0.0003(10) -0.0008(10)
C7 0.0569(16) 0.0452(14) 0.0308(14) -0.0159(12) -0.0038(12) 0.0051(11)
C8 0.073(2) 0.0597(17) 0.0351(16) -0.0154(15) -0.0165(15) 0.0079(13)
C9 0.0467(15) 0.0543(16) 0.0461(18) -0.0139(13) -0.0202(13) 0.0050(13)
C10 0.0324(12) 0.0359(12) 0.0386(15) -0.0059(10) -0.0054(11) 0.0029(11)
C11 0.0330(12) 0.0379(13) 0.0383(15) -0.0012(11) -0.0049(11) 0.0044(11)
C12 0.0267(12) 0.0571(16) 0.0588(19) -0.0071(12) -0.0020(12) 0.0002(14)
C13 0.0330(15) 0.0762(19) 0.068(2) -0.0085(14) 0.0181(15) -0.0124(17)
C14 0.0375(14) 0.0573(16) 0.0538(18) -0.0063(13) 0.0162(13) -0.0148(14)
C15 0.0298(12) 0.0297(11) 0.0376(14) -0.0027(10) 0.0052(11) 0.0022(10)
C16 0.0252(11) 0.0265(10) 0.0313(13) 0.0023(9) 0.0007(10) 0.0020(10)
C17 0.0331(12) 0.0321(12) 0.0376(15) -0.0013(10) -0.0011(11) -0.0044(11)
C18 0.0304(12) 0.0318(12) 0.0522(17) -0.0077(10) -0.0040(11) -0.0017(11)
C19 0.0333(13) 0.0350(13) 0.0452(16) -0.0067(11) 0.0048(12) 0.0056(12)
C20 0.0291(12) 0.0364(12) 0.0339(14) -0.0034(10) 0.0046(10) 0.0037(10)

loop_
_atom_type_symbol
_atom_type_description
_atom_type_scat_dispersion_real
_atom_type_scat_dispersion_imag
_atom_type_scat_source
C C 0.0033 0.0016 'International Tables Vol C Tables 4.2.6.8 and 6.1.1.4'
H H 0.0000 0.0000 'International Tables Vol C Tables 4.2.6.8 and 6.1.1.4'
N N 0.0061 0.0033 'International Tables Vol C Tables 4.2.6.8 and 6.1.1.4'
O O 0.0106 0.0060 'International Tables Vol C Tables 4.2.6.8 and 6.1.1.4'
S S 0.1246 0.1234 'International Tables Vol C Tables 4.2.6.8 and 6.1.1.4'
Co Co 0.3494 0.9721 'International Tables Vol C Tables 4.2.6.8 and 6.1.1.4'

loop_
_geom_angle_atom_site_label_1
_geom_angle_atom_site_label_2
_geom_angle_atom_site_label_3
_geom_angle_site_symmetry_1
_geom_angle_site_symmetry_3
_geom_angle
_geom_angle_publ_flag
N1 Co1 N3 . . 86.48(7) y
N1 Co1 N4 . . 91.77(7) y
N1 Co1 N6 . . 176.36(8) y
N1 Co1 N7 . . 90.68(7) y
N1 Co1 N10 . . 89.46(8) y
N3 Co1 N4 . . 92.28(7) y
N3 Co1 N6 . . 89.89(7) y
N3 Co1 N7 . . 93.31(8) y
N3 Co1 N10 . . 175.02(7) y
N4 Co1 N6 . . 88.08(7) y
N4 Co1 N7 . . 174.02(8) y
N4 Co1 N10 . . 84.97(8) y
N6 Co1 N7 . . 89.82(7) y
N6 Co1 N10 . . 94.15(8) y
N7 Co1 N10 . . 89.61(9) y
N7 N8 N9 . . 175.7(2) y
N10 N11 N12 . . 175.3(3) y
Co1 N7 N8 . . 122.05(15) y
Co1 N10 N11 . . 126.09(17) y
C5 N2 C6 . . 123.44(17) y
C15 N5 C16 . . 125.87(19) y
N1 C5 N2 . . 119.38(18) y
N2 C6 N3 . . 119.1(2) y
N4 C15 N5 . . 119.30(18) y
N5 C16 N6 . . 120.16(18) y
C5 N1 Co1 . . 120.94(14) y
C6 N3 Co1 . . 120.49(14) y
C15 N4 Co1 . . 122.47(15) y
C16 N6 Co1 . . 121.35(13) y
O2 S1 O2 . 2_655 109.6(2) ?
O2 S1 O1 . 2_655 107.60(11) ?
O2 S1 O1 2_655 2_655 110.20(12) ?
O2 S1 O1 . . 110.20(12) ?
O2 S1 O1 2_655 . 107.60(11) ?
O1 S1 O1 2_655 . 111.63(15) ?
H3A O3 H3B . . 103.8 ?
C5 N1 C1 . . 117.87(18) ?
C1 N1 Co1 . . 121.02(14) ?
C6 N2 H2N . . 118.3 ?
C5 N2 H2N . . 118.3 ?
C6 N3 C10 . . 117.6(2) ?
C10 N3 Co1 . . 121.60(14) .
C15 N4 C11 . . 117.58(18) ?
C11 N4 Co1 . . 119.71(15) ?
C16 N5 H5N . . 117.1 ?
C15 N5 H5N . . 117.1 ?
C16 N6 C20 . . 117.15(18) ?
C20 N6 Co1 . . 120.92(15) ?
N1 C1 C2 . . 123.1(2) ?
N1 C1 H1 . . 118.4 ?
C2 C1 H1 . . 118.4 ?
C1 C2 C3 . . 118.1(2) ?
C1 C2 H2 . . 121.0 ?
C3 C2 H2 . . 121.0 ?
C4 C3 C2 . . 120.1(2) ?
C4 C3 H3 . . 120.0 ?
C2 C3 H3 . . 120.0 ?
C3 C4 C5 . . 118.9(2) ?
C3 C4 H4 . . 120.6 ?
C5 C4 H4 . . 120.6 ?
N1 C5 C4 . . 121.6(2) ?
N2 C5 C4 . . 119.04(19) ?
N3 C6 C7 . . 121.6(2) ?
N2 C6 C7 . . 119.27(19) ?
C8 C7 C6 . . 119.7(2) ?
C8 C7 H7 . . 120.1 ?
C6 C7 H7 . . 120.1 ?
C7 C8 C9 . . 119.1(3) ?
C7 C8 H8 . . 120.4 ?
C9 C8 H8 . . 120.4 ?
C10 C9 C8 . . 118.4(2) ?
C10 C9 H9 . . 120.8 ?
C8 C9 H9 . . 120.8 ?
C9 C10 N3 . . 123.1(2) ?
C9 C10 H10 . . 118.4 ?
N3 C10 H10 . . 118.4 ?
C12 C11 N4 . . 123.3(2) ?
C12 C11 H11 . . 118.4 ?
N4 C11 H11 . . 118.4 ?
C11 C12 C13 . . 118.2(2) ?
C11 C12 H12 . . 120.9 ?
C13 C12 H12 . . 120.9 ?
C14 C13 C12 . . 120.1(2) ?
C14 C13 H13 . . 120.0 ?
C12 C13 H13 . . 120.0 ?
C13 C14 C15 . . 118.7(2) ?
C13 C14 H14 . . 120.7 ?
C15 C14 H14 . . 120.7 ?
N4 C15 C14 . . 121.9(2) ?
N5 C15 C14 . . 118.8(2) ?
N6 C16 C17 . . 121.85(19) ?
N5 C16 C17 . . 117.99(19) ?
C18 C17 C16 . . 119.2(2) ?
C18 C17 H17 . . 120.4 ?
C16 C17 H17 . . 120.4 ?
C17 C18 C19 . . 119.2(2) ?
C17 C18 H18 . . 120.4 ?
C19 C18 H18 . . 120.4 ?
C20 C19 C18 . . 119.1(2) ?
C20 C19 H19 . . 120.5 ?
C18 C19 H19 . . 120.5 ?
C19 C20 N6 . . 123.2(2) ?
C19 C20 H20 . . 118.4 ?
N6 C20 H20 . . 118.4 ?

loop_
_geom_bond_atom_site_label_1
_geom_bond_atom_site_label_2
_geom_bond_site_symmetry_2
_geom_bond_distance
_geom_bond_publ_flag
Co1 N1 . 1.9534(17) y
Co1 N3 . 1.9680(18) y
Co1 N4 . 1.9699(17) y
Co1 N6 . 1.9533(16) y
Co1 N7 . 1.9334(18) y
Co1 N10 . 1.951(2) y
S1 O2 . 1.4544(19) ?
S1 O2 2_655 1.4544(19) ?
S1 O1 2_655 1.4559(17) ?
S1 O1 . 1.4559(17) ?
O3 H3A . 0.8578 ?
O3 H3B . 0.8578 ?
N1 C5 . 1.342(3) ?
N1 C1 . 1.356(3) ?
N2 C6 . 1.378(3) ?
N2 C5 . 1.382(3) ?
N2 H2N . 0.8600 ?
N3 C6 . 1.346(3) ?
N3 C10 . 1.361(3) ?
N4 C15 . 1.336(3) ?
N4 C11 . 1.359(3) ?
N5 C16 . 1.378(2) ?
N5 C15 . 1.379(3) ?
N5 H5N . 0.8600 ?
N6 C16 . 1.347(3) ?
N6 C20 . 1.364(3) ?
N7 N8 . 1.208(3) y
N8 N9 . 1.142(3) y
N10 N11 . 1.181(2) y
N11 N12 . 1.148(3) y
C1 C2 . 1.365(3) ?
C1 H1 . 0.9300 ?
C2 C3 . 1.387(3) ?
C2 H2 . 0.9300 ?
C3 C4 . 1.360(3) ?
C3 H3 . 0.9300 ?
C4 C5 . 1.399(3) ?
C4 H4 . 0.9300 ?
C6 C7 . 1.384(3) ?
C7 C8 . 1.365(4) ?
C7 H7 . 0.9300 ?
C8 C9 . 1.394(4) ?
C8 H8 . 0.9300 ?
C9 C10 . 1.361(3) ?
C9 H9 . 0.9300 ?
C10 H10 . 0.9300 ?
C11 C12 . 1.358(3) ?
C11 H11 . 0.9300 ?
C12 C13 . 1.378(4) ?
C12 H12 . 0.9300 ?
C13 C14 . 1.364(4) ?
C13 H13 . 0.9300 ?
C14 C15 . 1.396(3) ?
C14 H14 . 0.9300 ?
C16 C17 . 1.402(3) ?
C17 C18 . 1.369(3) ?
C17 H17 . 0.9300 ?
C18 C19 . 1.382(3) ?
C18 H18 . 0.9300 ?
C19 C20 . 1.364(3) ?
C19 H19 . 0.9300 ?
C20 H20 . 0.9300 ?

loop_
_geom_hbond_atom_site_label_D
_geom_hbond_atom_site_label_H
_geom_hbond_atom_site_label_A
_geom_hbond_site_symmetry_A
_geom_hbond_distance_DH
_geom_hbond_distance_HA
_geom_hbond_distance_DA
_geom_hbond_angle_DHA
O3 H3B N12 7_655 0.86 2.24 3.095(4) 173.1
O3 H3A O2 3_545 0.86 2.02 2.832(3) 157.7
N2 H2N O2 1_545 0.86 1.94 2.708(2) 147.3
N5 H5N O1 . 0.86 2.08 2.742(2) 133.5
C4 H4 O2 1_545 0.93 2.67 3.346(3) 129.9
C10 H10 O3 . 0.93 2.51 3.203(3) 131.2
C11 H11 N10 . 0.93 2.55 2.911(3) 103.5
C14 H14 O1 2_655 0.93 2.49 3.399(3) 165.3
C17 H17 O1 . 0.93 2.56 3.261(3) 132.0
C20 H20 N7 . 0.93 2.42 2.837(3) 107.4
C20 H20 N11 . 0.93 2.60 3.101(3) 114.0

_cod_database_fobs_code 2241600
